data_7706873
loop_
_publ_author_name
'Turner, Zo\"e R'
'Lamb, Jessica V.'
'Robinson, Thomas P.'
'Mandal, Dipa'
'Buffet, Jean-Charles'
'O Hare, Dermot'

_publ_section_title
;
 Ring-opening polymerisation of l- and rac-lactide using group 4
 permethylpentalene aryloxides and alkoxides.
;
_journal_issue 14
_journal_name_full 'Dalton transactions (Cambridge, England : 2003)'
_journal_page_first 4805
_journal_page_last 4818
_journal_paper_doi 10.1039/d1dt00252j
_journal_volume 50
_journal_year 2021
_chemical_formula_sum 'C29 H41 Cl O Zr'
_chemical_formula_weight 532.29
_space_group_crystal_system monoclinic
_space_group_IT_number 14
_space_group_name_Hall '-P 2yn'
_space_group_name_H-M_alt 'P 1 21/n 1'
_atom_sites_solution_hydrogens geom
_audit_creation_method SHELXL-2013
_audit_update_record
;
2021-01-22 deposited with the CCDC.	2021-03-16 downloaded from the CCDC.
;
_cell_angle_alpha 90
_cell_angle_beta 90.6800(10)
_cell_angle_gamma 90
_cell_formula_units_Z 4
_cell_length_a 16.11460(10)
_cell_length_b 9.97050(10)
_cell_length_c 16.57600(10)
_cell_measurement_reflns_used 16227
_cell_measurement_temperature 150(2)
_cell_measurement_theta_max 75.9480
_cell_measurement_theta_min 3.7510
_cell_volume 2663.09(4)
_computing_cell_refinement
;
CrysAlisPro, Agilent Technologies,
Version 1.171.35.21 (release 20-01-2012 CrysAlis171 .NET)
(compiled Jan 23 2012,18:06:46)
;
_computing_data_collection
;
CrysAlisPro, Agilent Technologies,
Version 1.171.35.21 (release 20-01-2012 CrysAlis171 .NET)
(compiled Jan 23 2012,18:06:46)
;
_computing_data_reduction
;
CrysAlisPro, Agilent Technologies,
Version 1.171.35.21 (release 20-01-2012 CrysAlis171 .NET)
(compiled Jan 23 2012,18:06:46)
;
_computing_molecular_graphics 'ORTEP-3v2.01 (Farrugia, 1997)'
_computing_publication_material 'XCIF (Sheldrick, 2001)'
_computing_structure_refinement 'SHELXL-2013 (Sheldrick, 2013)'
_computing_structure_solution 'SHELXS-97 (Sheldrick, 1990)'
_diffrn_ambient_temperature 150(2)
_diffrn_detector_area_resol_mean 10.4102
_diffrn_measured_fraction_theta_full 1.000
_diffrn_measured_fraction_theta_max 0.995
_diffrn_measurement_device_type 'SuperNova, Dual, Cu at zero, Atlas'
_diffrn_measurement_method '\w scans'
_diffrn_radiation_type CuK\a
_diffrn_radiation_wavelength 1.54184
_diffrn_reflns_av_R_equivalents 0.0233
_diffrn_reflns_av_unetI/netI 0.0172
_diffrn_reflns_Laue_measured_fraction_full 1.000
_diffrn_reflns_Laue_measured_fraction_max 0.995
_diffrn_reflns_limit_h_max 20
_diffrn_reflns_limit_h_min -20
_diffrn_reflns_limit_k_max 12
_diffrn_reflns_limit_k_min -11
_diffrn_reflns_limit_l_max 20
_diffrn_reflns_limit_l_min -19
_diffrn_reflns_number 28211
_diffrn_reflns_point_group_measured_fraction_full 1.000
_diffrn_reflns_point_group_measured_fraction_max 0.995
_diffrn_reflns_theta_full 67.684
_diffrn_reflns_theta_max 76.130
_diffrn_reflns_theta_min 3.803
_diffrn_source 'micro-focus sealed X-ray tube'
_exptl_absorpt_coefficient_mu 4.428
_exptl_absorpt_correction_T_max 1.00000
_exptl_absorpt_correction_T_min 0.67882
_exptl_absorpt_correction_type multi-scan
_exptl_absorpt_process_details
;
CrysAlisPro 1.171.38.43b (Rigaku Oxford Diffraction, 2015)
Empirical absorption correction using spherical harmonics,
 implemented in SCALE3 ABSPACK scaling algorithm.
;
_exptl_crystal_colour Yellow
_exptl_crystal_density_diffrn 1.328
_exptl_crystal_description Block
_exptl_crystal_F_000 1120
_exptl_crystal_size_max 0.200
_exptl_crystal_size_mid 0.180
_exptl_crystal_size_min 0.150
_refine_diff_density_max 0.326
_refine_diff_density_min -0.455
_refine_diff_density_rms 0.064
_refine_ls_extinction_method none
_refine_ls_goodness_of_fit_ref 1.073
_refine_ls_hydrogen_treatment constr
_refine_ls_matrix_type full
_refine_ls_number_parameters 302
_refine_ls_number_reflns 5554
_refine_ls_number_restraints 0
_refine_ls_restrained_S_all 1.073
_refine_ls_R_factor_all 0.0240
_refine_ls_R_factor_gt 0.0216
_refine_ls_shift/su_max 0.001
_refine_ls_shift/su_mean 0.000
_refine_ls_structure_factor_coef Fsqd
_refine_ls_weighting_details 'w=1/[\s^2^(Fo^2^)+(0.0320P)^2^+1.2280P] where P=(Fo^2^+2Fc^2^)/3'
_refine_ls_weighting_scheme calc
_refine_ls_wR_factor_gt 0.0549
_refine_ls_wR_factor_ref 0.0600
_reflns_Friedel_coverage 0.000
_reflns_number_gt 5190
_reflns_number_total 5554
_reflns_threshold_expression 'I > 2\s(I)'
_cod_data_source_file d1dt00252j2.cif
_cod_data_source_block tpr036
_cod_depositor_comments 'Adding full bibliography for 7706871--7706877.cif.'
_cod_original_sg_symbol_H-M 'P 21/n'
_cod_database_code 7706873
_shelx_space_group_comment
;
The symmetry employed for this shelxl refinement is uniquely defined
by the following loop, which should always be used as a source of
symmetry information in preference to the above space-group names.
They are only intended as comments.
;
_shelx_estimated_absorpt_t_min 0.471
_shelx_estimated_absorpt_t_max 0.556
_shelxl_version_number 2013-4

loop_
_space_group_symop_operation_xyz
'x, y, z'
'-x+1/2, y+1/2, -z+1/2'
'-x, -y, -z'
'x-1/2, -y-1/2, z-1/2'

loop_
_atom_site_label
_atom_site_type_symbol
_atom_site_fract_x
_atom_site_fract_y
_atom_site_fract_z
_atom_site_U_iso_or_equiv
_atom_site_adp_type
_atom_site_occupancy
_atom_site_site_symmetry_order
_atom_site_calc_flag
_atom_site_refinement_flags_posn
_atom_site_refinement_flags_adp
_atom_site_refinement_flags_occupancy
_atom_site_disorder_assembly
_atom_site_disorder_group
Zr1 Zr -0.03243(2) 0.07147(2) 0.24455(2) 0.01717(5) Uani 1 1 d . . . . .
Cl1 Cl 0.04800(2) 0.18270(4) 0.13866(2) 0.02734(9) Uani 1 1 d . . . . .
O1 O 0.05809(6) 0.05316(10) 0.32581(7) 0.0186(2) Uani 1 1 d . . . . .
C1 C -0.15545(10) 0.10956(18) 0.32894(10) 0.0245(3) Uani 1 1 d . . . . .
C2 C -0.14570(9) 0.23979(17) 0.29575(10) 0.0241(3) Uani 1 1 d . . . . .
C3 C -0.14553(9) 0.23373(16) 0.21030(10) 0.0225(3) Uani 1 1 d . . . . .
C4 C -0.16151(9) 0.09675(16) 0.18782(10) 0.0217(3) Uani 1 1 d . . . . .
C5 C -0.12807(9) 0.01127(17) 0.12620(10) 0.0252(3) Uani 1 1 d . . . . .
C6 C -0.11350(10) -0.11492(18) 0.16204(12) 0.0289(4) Uani 1 1 d . . . . .
C7 C -0.13297(10) -0.11246(17) 0.24586(12) 0.0286(4) Uani 1 1 d . . . . .
C8 C -0.16695(9) 0.01866(17) 0.26239(10) 0.0230(3) Uani 1 1 d . . . . .
C9 C -0.16161(13) 0.0744(2) 0.41716(12) 0.0389(5) Uani 1 1 d . . . . .
H9A H -0.2189 0.0497 0.4295 0.058 Uiso 1 1 calc R U . . .
H9B H -0.1451 0.1520 0.4499 0.058 Uiso 1 1 calc R U . . .
H9C H -0.1248 -0.0013 0.4294 0.058 Uiso 1 1 calc R U . . .
C10 C -0.14166(12) 0.36788(19) 0.34302(12) 0.0341(4) Uani 1 1 d . . . . .
H10A H -0.0991 0.4265 0.3203 0.051 Uiso 1 1 calc R U . . .
H10B H -0.1276 0.3479 0.3994 0.051 Uiso 1 1 calc R U . . .
H10C H -0.1956 0.4130 0.3402 0.051 Uiso 1 1 calc R U . . .
C11 C -0.13909(12) 0.35294(18) 0.15509(12) 0.0324(4) Uani 1 1 d . . . . .
H11A H -0.1605 0.3289 0.1014 0.049 Uiso 1 1 calc R U . . .
H11B H -0.0809 0.3802 0.1511 0.049 Uiso 1 1 calc R U . . .
H11C H -0.1717 0.4273 0.1768 0.049 Uiso 1 1 calc R U . . .
C12 C -0.11540(12) 0.0455(2) 0.03929(11) 0.0359(4) Uani 1 1 d . . . . .
H12A H -0.0703 -0.0093 0.0178 0.054 Uiso 1 1 calc R U . . .
H12B H -0.1010 0.1407 0.0345 0.054 Uiso 1 1 calc R U . . .
H12C H -0.1666 0.0275 0.0087 0.054 Uiso 1 1 calc R U . . .
C13 C -0.08499(13) -0.2373(2) 0.11685(15) 0.0442(5) Uani 1 1 d . . . . .
H13A H -0.1334 -0.2868 0.0965 0.066 Uiso 1 1 calc R U . . .
H13B H -0.0525 -0.2949 0.1532 0.066 Uiso 1 1 calc R U . . .
H13C H -0.0505 -0.2096 0.0715 0.066 Uiso 1 1 calc R U . . .
C14 C -0.13534(12) -0.2335(2) 0.29983(15) 0.0422(5) Uani 1 1 d . . . . .
H14A H -0.1859 -0.2850 0.2885 0.063 Uiso 1 1 calc R U . . .
H14B H -0.1350 -0.2047 0.3563 0.063 Uiso 1 1 calc R U . . .
H14C H -0.0867 -0.2898 0.2899 0.063 Uiso 1 1 calc R U . . .
C15 C 0.13638(9) 0.04864(15) 0.35755(9) 0.0162(3) Uani 1 1 d . . . . .
C16 C 0.16843(9) 0.15993(14) 0.40097(9) 0.0179(3) Uani 1 1 d . . . . .
C17 C 0.25058(10) 0.15301(15) 0.42815(9) 0.0199(3) Uani 1 1 d . . . . .
H17 H 0.2730 0.2272 0.4570 0.024 Uiso 1 1 calc R U . . .
C18 C 0.30107(9) 0.04237(16) 0.41485(9) 0.0202(3) Uani 1 1 d . . . . .
C19 C 0.26721(10) -0.06651(14) 0.37420(9) 0.0195(3) Uani 1 1 d . . . . .
H19 H 0.3008 -0.1435 0.3658 0.023 Uiso 1 1 calc R U . . .
C20 C 0.18567(9) -0.06718(14) 0.34519(9) 0.0171(3) Uani 1 1 d . . . . .
C21 C 0.11578(10) 0.28585(15) 0.41730(10) 0.0220(3) Uani 1 1 d . . . . .
C22 C 0.03816(11) 0.24687(19) 0.46484(11) 0.0296(4) Uani 1 1 d . . . . .
H22A H 0.0066 0.3278 0.4779 0.044 Uiso 1 1 calc R U . . .
H22B H 0.0549 0.2013 0.5148 0.044 Uiso 1 1 calc R U . . .
H22C H 0.0035 0.1866 0.4321 0.044 Uiso 1 1 calc R U . . .
C23 C 0.09144(12) 0.35695(16) 0.33827(11) 0.0288(4) Uani 1 1 d . . . . .
H23A H 0.1417 0.3828 0.3094 0.043 Uiso 1 1 calc R U . . .
H23B H 0.0589 0.4373 0.3505 0.043 Uiso 1 1 calc R U . . .
H23C H 0.0582 0.2961 0.3045 0.043 Uiso 1 1 calc R U . . .
C24 C 0.16327(12) 0.39038(18) 0.46836(12) 0.0329(4) Uani 1 1 d . . . . .
H24A H 0.2123 0.4206 0.4390 0.049 Uiso 1 1 calc R U . . .
H24B H 0.1807 0.3499 0.5197 0.049 Uiso 1 1 calc R U . . .
H24C H 0.1271 0.4672 0.4788 0.049 Uiso 1 1 calc R U . . .
C25 C 0.15164(10) -0.19180(15) 0.30149(10) 0.0217(3) Uani 1 1 d . . . . .
C26 C 0.12390(13) -0.15792(19) 0.21432(12) 0.0364(4) Uani 1 1 d . . . . .
H26A H 0.1660 -0.1014 0.1889 0.055 Uiso 1 1 calc R U . . .
H26B H 0.0709 -0.1098 0.2153 0.055 Uiso 1 1 calc R U . . .
H26C H 0.1173 -0.2410 0.1834 0.055 Uiso 1 1 calc R U . . .
C27 C 0.07936(11) -0.24923(17) 0.35011(14) 0.0355(4) Uani 1 1 d . . . . .
H27A H 0.0370 -0.1798 0.3572 0.053 Uiso 1 1 calc R U . . .
H27B H 0.0998 -0.2789 0.4031 0.053 Uiso 1 1 calc R U . . .
H27C H 0.0551 -0.3256 0.3211 0.053 Uiso 1 1 calc R U . . .
C28 C 0.21685(10) -0.30375(16) 0.29533(11) 0.0266(3) Uani 1 1 d . . . . .
H28A H 0.1925 -0.3813 0.2675 0.040 Uiso 1 1 calc R U . . .
H28B H 0.2351 -0.3303 0.3496 0.040 Uiso 1 1 calc R U . . .
H28C H 0.2646 -0.2710 0.2650 0.040 Uiso 1 1 calc R U . . .
C29 C 0.39058(10) 0.03906(18) 0.44348(11) 0.0283(3) Uani 1 1 d . . . . .
H29A H 0.4254 0.0022 0.4008 0.042 Uiso 1 1 calc R U . . .
H29B H 0.3953 -0.0174 0.4917 0.042 Uiso 1 1 calc R U . . .
H29C H 0.4090 0.1303 0.4565 0.042 Uiso 1 1 calc R U . . .

loop_
_atom_site_aniso_label
_atom_site_aniso_U_11
_atom_site_aniso_U_22
_atom_site_aniso_U_33
_atom_site_aniso_U_23
_atom_site_aniso_U_13
_atom_site_aniso_U_12
Zr1 0.01343(7) 0.01747(7) 0.02059(7) 0.00151(4) -0.00110(5) -0.00117(4)
Cl1 0.02504(18) 0.03207(19) 0.02497(18) 0.00407(14) 0.00328(14) -0.00555(14)
O1 0.0151(5) 0.0171(5) 0.0235(5) -0.0005(4) -0.0023(4) 0.0008(4)
C1 0.0166(7) 0.0332(8) 0.0239(8) 0.0023(6) 0.0020(6) -0.0009(6)
C2 0.0154(7) 0.0267(8) 0.0303(8) -0.0030(6) 0.0009(6) 0.0026(6)
C3 0.0179(7) 0.0229(7) 0.0266(8) 0.0015(6) 0.0003(6) 0.0033(6)
C4 0.0125(6) 0.0258(7) 0.0267(8) 0.0010(6) -0.0034(6) 0.0020(6)
C5 0.0149(7) 0.0294(8) 0.0311(8) -0.0063(7) -0.0054(6) 0.0014(6)
C6 0.0171(7) 0.0264(8) 0.0430(10) -0.0073(7) -0.0070(7) -0.0003(6)
C7 0.0159(7) 0.0222(8) 0.0475(10) 0.0033(7) -0.0056(7) -0.0044(6)
C8 0.0125(6) 0.0265(8) 0.0300(8) 0.0044(6) -0.0006(6) -0.0036(6)
C9 0.0342(10) 0.0561(13) 0.0266(9) 0.0078(8) 0.0045(7) -0.0092(8)
C10 0.0281(9) 0.0333(9) 0.0410(10) -0.0123(8) -0.0021(7) 0.0077(7)
C11 0.0329(9) 0.0274(8) 0.0370(9) 0.0090(7) 0.0004(7) 0.0058(7)
C12 0.0265(9) 0.0521(11) 0.0291(9) -0.0082(8) -0.0054(7) 0.0076(8)
C13 0.0353(10) 0.0323(10) 0.0648(14) -0.0187(9) -0.0081(9) 0.0046(8)
C14 0.0241(9) 0.0291(9) 0.0732(15) 0.0186(9) -0.0067(9) -0.0070(7)
C15 0.0156(6) 0.0178(6) 0.0153(6) 0.0024(5) 0.0002(5) 0.0002(5)
C16 0.0203(7) 0.0170(6) 0.0163(6) 0.0008(5) 0.0010(5) 0.0010(5)
C17 0.0208(7) 0.0189(7) 0.0199(7) -0.0007(5) -0.0012(6) -0.0014(6)
C18 0.0174(7) 0.0239(7) 0.0193(7) 0.0027(6) -0.0010(5) 0.0002(6)
C19 0.0179(7) 0.0180(7) 0.0227(7) 0.0024(5) 0.0025(6) 0.0031(5)
C20 0.0176(7) 0.0154(7) 0.0182(7) 0.0019(5) 0.0023(5) -0.0003(5)
C21 0.0232(7) 0.0187(7) 0.0240(7) -0.0046(6) -0.0022(6) 0.0030(6)
C22 0.0257(8) 0.0342(9) 0.0289(8) -0.0061(7) 0.0038(7) 0.0073(7)
C23 0.0344(9) 0.0164(7) 0.0355(9) -0.0003(6) -0.0055(7) 0.0048(6)
C24 0.0347(9) 0.0257(8) 0.0381(10) -0.0131(7) -0.0075(8) 0.0047(7)
C25 0.0199(7) 0.0169(7) 0.0283(8) -0.0029(6) 0.0002(6) 0.0008(6)
C26 0.0451(11) 0.0310(9) 0.0328(9) -0.0105(7) -0.0139(8) 0.0054(8)
C27 0.0236(8) 0.0182(7) 0.0648(13) -0.0005(8) 0.0107(8) -0.0024(6)
C28 0.0247(8) 0.0194(7) 0.0358(9) -0.0060(6) 0.0026(7) 0.0024(6)
C29 0.0202(8) 0.0306(8) 0.0339(9) -0.0032(7) -0.0064(7) 0.0028(6)

loop_
_atom_type_symbol
_atom_type_description
_atom_type_scat_dispersion_real
_atom_type_scat_dispersion_imag
_atom_type_scat_source
C C 0.0181 0.0091 'International Tables Vol C Tables 4.2.6.8 and 6.1.1.4'
H H 0.0000 0.0000 'International Tables Vol C Tables 4.2.6.8 and 6.1.1.4'
O O 0.0492 0.0322 'International Tables Vol C Tables 4.2.6.8 and 6.1.1.4'
Cl Cl 0.3639 0.7018 'International Tables Vol C Tables 4.2.6.8 and 6.1.1.4'
Zr Zr -0.1862 2.2449 'International Tables Vol C Tables 4.2.6.8 and 6.1.1.4'

loop_
_geom_angle_atom_site_label_1
_geom_angle_atom_site_label_2
_geom_angle_atom_site_label_3
_geom_angle
_geom_angle_site_symmetry_1
_geom_angle_site_symmetry_3
_geom_angle_publ_flag
O1 Zr1 C8 126.20(5) . . ?
O1 Zr1 C4 161.48(5) . . ?
C8 Zr1 C4 37.62(6) . . ?
O1 Zr1 C7 114.01(5) . . ?
C8 Zr1 C7 35.50(6) . . ?
C4 Zr1 C7 59.15(6) . . ?
O1 Zr1 Cl1 97.86(3) . . ?
C8 Zr1 Cl1 135.65(4) . . ?
C4 Zr1 Cl1 98.13(4) . . ?
C7 Zr1 Cl1 134.35(5) . . ?
O1 Zr1 C1 102.62(5) . . ?
C8 Zr1 C1 35.08(6) . . ?
C4 Zr1 C1 58.90(6) . . ?
C7 Zr1 C1 64.80(6) . . ?
Cl1 Zr1 C1 140.23(4) . . ?
O1 Zr1 C3 138.02(5) . . ?
C8 Zr1 C3 58.71(5) . . ?
C4 Zr1 C3 34.63(5) . . ?
C7 Zr1 C3 90.35(5) . . ?
Cl1 Zr1 C3 86.27(4) . . ?
C1 Zr1 C3 55.98(5) . . ?
O1 Zr1 C5 159.00(5) . . ?
C8 Zr1 C5 58.19(6) . . ?
C4 Zr1 C5 34.07(5) . . ?
C7 Zr1 C5 55.72(6) . . ?
Cl1 Zr1 C5 82.87(4) . . ?
C1 Zr1 C5 89.43(5) . . ?
C3 Zr1 C5 62.94(5) . . ?
O1 Zr1 C2 110.35(5) . . ?
C8 Zr1 C2 55.53(5) . . ?
C4 Zr1 C2 55.28(5) . . ?
C7 Zr1 C2 90.76(6) . . ?
Cl1 Zr1 C2 108.46(4) . . ?
C1 Zr1 C2 32.15(5) . . ?
C3 Zr1 C2 31.99(5) . . ?
C5 Zr1 C2 89.03(5) . . ?
O1 Zr1 C6 129.94(5) . . ?
C8 Zr1 C6 55.49(6) . . ?
C4 Zr1 C6 54.77(5) . . ?
C7 Zr1 C6 32.29(6) . . ?
Cl1 Zr1 C6 102.07(4) . . ?
C1 Zr1 C6 90.35(6) . . ?
C3 Zr1 C6 89.02(5) . . ?
C5 Zr1 C6 31.43(6) . . ?
C2 Zr1 C6 105.98(5) . . ?
C15 O1 Zr1 159.47(10) . . ?
C2 C1 C8 107.04(14) . . ?
C2 C1 C9 126.66(16) . . ?
C8 C1 C9 126.03(16) . . ?
C2 C1 Zr1 80.09(9) . . ?
C8 C1 Zr1 64.24(8) . . ?
C9 C1 Zr1 125.18(12) . . ?
C3 C2 C1 110.47(14) . . ?
C3 C2 C10 123.91(16) . . ?
C1 C2 C10 125.51(16) . . ?
C3 C2 Zr1 68.93(9) . . ?
C1 C2 Zr1 67.76(9) . . ?
C10 C2 Zr1 133.37(11) . . ?
C2 C3 C4 107.27(14) . . ?
C2 C3 C11 125.10(15) . . ?
C4 C3 C11 127.31(15) . . ?
C2 C3 Zr1 79.08(9) . . ?
C4 C3 Zr1 64.64(8) . . ?
C11 C3 Zr1 126.49(11) . . ?
C3 C4 C5 132.73(15) . . ?
C3 C4 C8 107.38(14) . . ?
C5 C4 C8 108.10(14) . . ?
C3 C4 Zr1 80.73(9) . . ?
C5 C4 Zr1 83.12(9) . . ?
C8 C4 Zr1 69.97(8) . . ?
C6 C5 C4 106.93(15) . . ?
C6 C5 C12 125.81(16) . . ?
C4 C5 C12 127.17(16) . . ?
C6 C5 Zr1 77.88(10) . . ?
C4 C5 Zr1 62.81(8) . . ?
C12 C5 Zr1 126.74(12) . . ?
C5 C6 C7 110.92(15) . . ?
C5 C6 C13 124.30(18) . . ?
C7 C6 C13 124.72(18) . . ?
C5 C6 Zr1 70.70(9) . . ?
C7 C6 Zr1 66.26(9) . . ?
C13 C6 Zr1 132.45(12) . . ?
C6 C7 C8 106.75(15) . . ?
C6 C7 C14 124.93(18) . . ?
C8 C7 C14 126.97(18) . . ?
C6 C7 Zr1 81.44(10) . . ?
C8 C7 Zr1 64.92(8) . . ?
C14 C7 Zr1 128.94(12) . . ?
C1 C8 C7 132.07(15) . . ?
C1 C8 C4 107.69(14) . . ?
C7 C8 C4 107.13(15) . . ?
C1 C8 Zr1 80.68(9) . . ?
C7 C8 Zr1 79.59(9) . . ?
C4 C8 Zr1 72.41(8) . . ?
C1 C9 H9A 109.5 . . ?
C1 C9 H9B 109.5 . . ?
H9A C9 H9B 109.5 . . ?
C1 C9 H9C 109.5 . . ?
H9A C9 H9C 109.5 . . ?
H9B C9 H9C 109.5 . . ?
C2 C10 H10A 109.5 . . ?
C2 C10 H10B 109.5 . . ?
H10A C10 H10B 109.5 . . ?
C2 C10 H10C 109.5 . . ?
H10A C10 H10C 109.5 . . ?
H10B C10 H10C 109.5 . . ?
C3 C11 H11A 109.5 . . ?
C3 C11 H11B 109.5 . . ?
H11A C11 H11B 109.5 . . ?
C3 C11 H11C 109.5 . . ?
H11A C11 H11C 109.5 . . ?
H11B C11 H11C 109.5 . . ?
C5 C12 H12A 109.5 . . ?
C5 C12 H12B 109.5 . . ?
H12A C12 H12B 109.5 . . ?
C5 C12 H12C 109.5 . . ?
H12A C12 H12C 109.5 . . ?
H12B C12 H12C 109.5 . . ?
C6 C13 H13A 109.5 . . ?
C6 C13 H13B 109.5 . . ?
H13A C13 H13B 109.5 . . ?
C6 C13 H13C 109.5 . . ?
H13A C13 H13C 109.5 . . ?
H13B C13 H13C 109.5 . . ?
C7 C14 H14A 109.5 . . ?
C7 C14 H14B 109.5 . . ?
H14A C14 H14B 109.5 . . ?
C7 C14 H14C 109.5 . . ?
H14A C14 H14C 109.5 . . ?
H14B C14 H14C 109.5 . . ?
O1 C15 C16 120.05(13) . . ?
O1 C15 C20 119.28(13) . . ?
C16 C15 C20 120.65(13) . . ?
C17 C16 C15 117.66(13) . . ?
C17 C16 C21 120.39(13) . . ?
C15 C16 C21 121.94(13) . . ?
C18 C17 C16 122.89(14) . . ?
C18 C17 H17 118.6 . . ?
C16 C17 H17 118.6 . . ?
C19 C18 C17 118.09(14) . . ?
C19 C18 C29 120.24(14) . . ?
C17 C18 C29 121.67(14) . . ?
C18 C19 C20 122.38(14) . . ?
C18 C19 H19 118.8 . . ?
C20 C19 H19 118.8 . . ?
C19 C20 C15 118.27(13) . . ?
C19 C20 C25 119.76(13) . . ?
C15 C20 C25 121.97(13) . . ?
C22 C21 C23 110.67(14) . . ?
C22 C21 C24 106.95(14) . . ?
C23 C21 C24 106.05(14) . . ?
C22 C21 C16 109.72(13) . . ?
C23 C21 C16 111.20(13) . . ?
C24 C21 C16 112.13(13) . . ?
C21 C22 H22A 109.5 . . ?
C21 C22 H22B 109.5 . . ?
H22A C22 H22B 109.5 . . ?
C21 C22 H22C 109.5 . . ?
H22A C22 H22C 109.5 . . ?
H22B C22 H22C 109.5 . . ?
C21 C23 H23A 109.5 . . ?
C21 C23 H23B 109.5 . . ?
H23A C23 H23B 109.5 . . ?
C21 C23 H23C 109.5 . . ?
H23A C23 H23C 109.5 . . ?
H23B C23 H23C 109.5 . . ?
C21 C24 H24A 109.5 . . ?
C21 C24 H24B 109.5 . . ?
H24A C24 H24B 109.5 . . ?
C21 C24 H24C 109.5 . . ?
H24A C24 H24C 109.5 . . ?
H24B C24 H24C 109.5 . . ?
C27 C25 C20 108.84(13) . . ?
C27 C25 C28 106.71(13) . . ?
C20 C25 C28 112.22(13) . . ?
C27 C25 C26 111.08(15) . . ?
C20 C25 C26 111.22(13) . . ?
C28 C25 C26 106.68(14) . . ?
C25 C26 H26A 109.5 . . ?
C25 C26 H26B 109.5 . . ?
H26A C26 H26B 109.5 . . ?
C25 C26 H26C 109.5 . . ?
H26A C26 H26C 109.5 . . ?
H26B C26 H26C 109.5 . . ?
C25 C27 H27A 109.5 . . ?
C25 C27 H27B 109.5 . . ?
H27A C27 H27B 109.5 . . ?
C25 C27 H27C 109.5 . . ?
H27A C27 H27C 109.5 . . ?
H27B C27 H27C 109.5 . . ?
C25 C28 H28A 109.5 . . ?
C25 C28 H28B 109.5 . . ?
H28A C28 H28B 109.5 . . ?
C25 C28 H28C 109.5 . . ?
H28A C28 H28C 109.5 . . ?
H28B C28 H28C 109.5 . . ?
C18 C29 H29A 109.5 . . ?
C18 C29 H29B 109.5 . . ?
H29A C29 H29B 109.5 . . ?
C18 C29 H29C 109.5 . . ?
H29A C29 H29C 109.5 . . ?
H29B C29 H29C 109.5 . . ?

loop_
_geom_bond_atom_site_label_1
_geom_bond_atom_site_label_2
_geom_bond_distance
_geom_bond_site_symmetry_2
_geom_bond_publ_flag
Zr1 O1 1.9822(11) . ?
Zr1 C8 2.2535(15) . ?
Zr1 C4 2.2865(14) . ?
Zr1 C7 2.4472(16) . ?
Zr1 Cl1 2.4586(4) . ?
Zr1 C1 2.4691(16) . ?
Zr1 C3 2.4973(15) . ?
Zr1 C5 2.5519(16) . ?
Zr1 C2 2.6278(16) . ?
Zr1 C6 2.6436(17) . ?
O1 C15 1.3618(18) . ?
C1 C2 1.420(2) . ?
C1 C8 1.438(2) . ?
C1 C9 1.508(2) . ?
C2 C3 1.418(2) . ?
C2 C10 1.499(2) . ?
C3 C4 1.438(2) . ?
C3 C11 1.504(2) . ?
C4 C5 1.440(2) . ?
C4 C8 1.464(2) . ?
C5 C6 1.410(3) . ?
C5 C12 1.497(3) . ?
C6 C7 1.428(3) . ?
C6 C13 1.506(3) . ?
C7 C8 1.445(2) . ?
C7 C14 1.503(2) . ?
C9 H9A 0.9800 . ?
C9 H9B 0.9800 . ?
C9 H9C 0.9800 . ?
C10 H10A 0.9800 . ?
C10 H10B 0.9800 . ?
C10 H10C 0.9800 . ?
C11 H11A 0.9800 . ?
C11 H11B 0.9800 . ?
C11 H11C 0.9800 . ?
C12 H12A 0.9800 . ?
C12 H12B 0.9800 . ?
C12 H12C 0.9800 . ?
C13 H13A 0.9800 . ?
C13 H13B 0.9800 . ?
C13 H13C 0.9800 . ?
C14 H14A 0.9800 . ?
C14 H14B 0.9800 . ?
C14 H14C 0.9800 . ?
C15 C16 1.417(2) . ?
C15 C20 1.418(2) . ?
C16 C17 1.395(2) . ?
C16 C21 1.541(2) . ?
C17 C18 1.390(2) . ?
C17 H17 0.9500 . ?
C18 C19 1.386(2) . ?
C18 C29 1.513(2) . ?
C19 C20 1.394(2) . ?
C19 H19 0.9500 . ?
C20 C25 1.536(2) . ?
C21 C22 1.536(2) . ?
C21 C23 1.536(2) . ?
C21 C24 1.540(2) . ?
C22 H22A 0.9800 . ?
C22 H22B 0.9800 . ?
C22 H22C 0.9800 . ?
C23 H23A 0.9800 . ?
C23 H23B 0.9800 . ?
C23 H23C 0.9800 . ?
C24 H24A 0.9800 . ?
C24 H24B 0.9800 . ?
C24 H24C 0.9800 . ?
C25 C27 1.535(2) . ?
C25 C28 1.537(2) . ?
C25 C26 1.545(2) . ?
C26 H26A 0.9800 . ?
C26 H26B 0.9800 . ?
C26 H26C 0.9800 . ?
C27 H27A 0.9800 . ?
C27 H27B 0.9800 . ?
C27 H27C 0.9800 . ?
C28 H28A 0.9800 . ?
C28 H28B 0.9800 . ?
C28 H28C 0.9800 . ?
C29 H29A 0.9800 . ?
C29 H29B 0.9800 . ?
C29 H29C 0.9800 . ?

loop_
_geom_torsion_atom_site_label_1
_geom_torsion_atom_site_label_2
_geom_torsion_atom_site_label_3
_geom_torsion_atom_site_label_4
_geom_torsion
_geom_torsion_site_symmetry_1
_geom_torsion_site_symmetry_2
_geom_torsion_site_symmetry_3
_geom_torsion_site_symmetry_4
_geom_torsion_publ_flag
C8 C1 C2 C3 -3.57(18) . . . . ?
C9 C1 C2 C3 -177.75(16) . . . . ?
Zr1 C1 C2 C3 55.44(12) . . . . ?
C8 C1 C2 C10 172.70(15) . . . . ?
C9 C1 C2 C10 -1.5(3) . . . . ?
Zr1 C1 C2 C10 -128.29(15) . . . . ?
C8 C1 C2 Zr1 -59.01(10) . . . . ?
C9 C1 C2 Zr1 126.81(18) . . . . ?
C1 C2 C3 C4 4.11(18) . . . . ?
C10 C2 C3 C4 -172.23(15) . . . . ?
Zr1 C2 C3 C4 58.88(10) . . . . ?
C1 C2 C3 C11 178.02(15) . . . . ?
C10 C2 C3 C11 1.7(3) . . . . ?
Zr1 C2 C3 C11 -127.21(16) . . . . ?
C1 C2 C3 Zr1 -54.77(11) . . . . ?
C10 C2 C3 Zr1 128.89(15) . . . . ?
C2 C3 C4 C5 -140.05(17) . . . . ?
C11 C3 C4 C5 46.2(3) . . . . ?
Zr1 C3 C4 C5 -71.58(17) . . . . ?
C2 C3 C4 C8 -2.98(17) . . . . ?
C11 C3 C4 C8 -176.71(15) . . . . ?
Zr1 C3 C4 C8 65.50(10) . . . . ?
C2 C3 C4 Zr1 -68.48(11) . . . . ?
C11 C3 C4 Zr1 117.79(16) . . . . ?
C3 C4 C5 C6 136.81(18) . . . . ?
C8 C4 C5 C6 -0.05(17) . . . . ?
Zr1 C4 C5 C6 66.22(11) . . . . ?
C3 C4 C5 C12 -46.4(3) . . . . ?
C8 C4 C5 C12 176.70(15) . . . . ?
Zr1 C4 C5 C12 -117.03(16) . . . . ?
C3 C4 C5 Zr1 70.59(16) . . . . ?
C8 C4 C5 Zr1 -66.27(10) . . . . ?
C4 C5 C6 C7 -2.56(18) . . . . ?
C12 C5 C6 C7 -179.36(15) . . . . ?
Zr1 C5 C6 C7 53.81(12) . . . . ?
C4 C5 C6 C13 174.83(16) . . . . ?
C12 C5 C6 C13 -2.0(3) . . . . ?
Zr1 C5 C6 C13 -128.81(17) . . . . ?
C4 C5 C6 Zr1 -56.36(10) . . . . ?
C12 C5 C6 Zr1 126.83(17) . . . . ?
C5 C6 C7 C8 4.15(18) . . . . ?
C13 C6 C7 C8 -173.22(16) . . . . ?
Zr1 C6 C7 C8 60.46(10) . . . . ?
C5 C6 C7 C14 171.61(15) . . . . ?
C13 C6 C7 C14 -5.8(3) . . . . ?
Zr1 C6 C7 C14 -132.08(17) . . . . ?
C5 C6 C7 Zr1 -56.31(12) . . . . ?
C13 C6 C7 Zr1 126.32(16) . . . . ?
C2 C1 C8 C7 136.39(18) . . . . ?
C9 C1 C8 C7 -49.4(3) . . . . ?
Zr1 C1 C8 C7 66.74(17) . . . . ?
C2 C1 C8 C4 1.61(17) . . . . ?
C9 C1 C8 C4 175.84(16) . . . . ?
Zr1 C1 C8 C4 -68.05(10) . . . . ?
C2 C1 C8 Zr1 69.65(11) . . . . ?
C9 C1 C8 Zr1 -116.11(17) . . . . ?
C6 C7 C8 C1 -138.97(18) . . . . ?
C14 C7 C8 C1 53.9(3) . . . . ?
Zr1 C7 C8 C1 -67.18(17) . . . . ?
C6 C7 C8 C4 -4.01(17) . . . . ?
C14 C7 C8 C4 -171.14(16) . . . . ?
Zr1 C7 C8 C4 67.78(10) . . . . ?
C6 C7 C8 Zr1 -71.79(11) . . . . ?
C14 C7 C8 Zr1 121.08(17) . . . . ?
C3 C4 C8 C1 0.85(17) . . . . ?
C5 C4 C8 C1 149.09(13) . . . . ?
Zr1 C4 C8 C1 73.77(11) . . . . ?
C3 C4 C8 C7 -145.69(13) . . . . ?
C5 C4 C8 C7 2.55(17) . . . . ?
Zr1 C4 C8 C7 -72.78(10) . . . . ?
C3 C4 C8 Zr1 -72.91(11) . . . . ?
C5 C4 C8 Zr1 75.33(11) . . . . ?
Zr1 O1 C15 C16 102.4(3) . . . . ?
Zr1 O1 C15 C20 -76.3(3) . . . . ?
O1 C15 C16 C17 -176.36(13) . . . . ?
C20 C15 C16 C17 2.3(2) . . . . ?
O1 C15 C16 C21 2.9(2) . . . . ?
C20 C15 C16 C21 -178.43(13) . . . . ?
C15 C16 C17 C18 -0.4(2) . . . . ?
C21 C16 C17 C18 -179.68(14) . . . . ?
C16 C17 C18 C19 -1.4(2) . . . . ?
C16 C17 C18 C29 178.62(15) . . . . ?
C17 C18 C19 C20 1.4(2) . . . . ?
C29 C18 C19 C20 -178.64(15) . . . . ?
C18 C19 C20 C15 0.5(2) . . . . ?
C18 C19 C20 C25 -179.28(14) . . . . ?
O1 C15 C20 C19 176.35(13) . . . . ?
C16 C15 C20 C19 -2.4(2) . . . . ?
O1 C15 C20 C25 -3.9(2) . . . . ?
C16 C15 C20 C25 177.39(13) . . . . ?
C17 C16 C21 C22 -121.68(15) . . . . ?
C15 C16 C21 C22 59.10(18) . . . . ?
C17 C16 C21 C23 115.55(16) . . . . ?
C15 C16 C21 C23 -63.66(19) . . . . ?
C17 C16 C21 C24 -3.0(2) . . . . ?
C15 C16 C21 C24 177.79(15) . . . . ?
C19 C20 C25 C27 117.43(16) . . . . ?
C15 C20 C25 C27 -62.32(19) . . . . ?
C19 C20 C25 C28 -0.5(2) . . . . ?
C15 C20 C25 C28 179.80(14) . . . . ?
C19 C20 C25 C26 -119.88(16) . . . . ?
C15 C20 C25 C26 60.38(19) . . . . ?
